data_2010347
loop_
_publ_author_name
'Christie, Sean'
'Pi\'orko, Adam'
'Zaworotko, Michael J.'

_publ_section_title
;
 (\h^5^-Cyclopentadienyl)[(1,2,3,4,4a,10a-\h^6^)-2-methylthianthrene]iron(II)
 hexafluorophosphate
;
_journal_issue 12
_journal_name_full 'Acta Crystallographica Section C'
_journal_page_first 1868
_journal_page_last 1870
_journal_paper_doi 10.1107/S0108270194008383
_journal_volume 50
_journal_year 1994
_chemical_formula_moiety 'C18 H15 F6 Fe1 P1 S2'
_chemical_formula_sum 'C18 H15 F6 Fe P S2'
_chemical_formula_weight 496.2
_symmetry_cell_setting monoclinic
_symmetry_space_group_name_Hall '-P 2ybc'
_symmetry_space_group_name_H-M 'P 1 21/c 1'
_atom_type_scat_source IntTabIV
_cell_angle_alpha 90.
_cell_angle_beta 102.081(11)
_cell_angle_gamma 90.
_cell_formula_units_Z 4
_cell_length_a 9.7224(16)
_cell_length_b 11.335(3)
_cell_length_c 18.0256(15)
_cell_measurement_reflns_used 24
_cell_measurement_temperature 290
_cell_measurement_theta_max 45
_cell_measurement_theta_min 35
_cell_volume 1942.5(6)
_diffrn_measurement_device 'Enraf-Nonius CAD-4'
_diffrn_measurement_method \w/2\q
_diffrn_radiation_type MoK\a
_diffrn_radiation_wavelength 0.70930
_diffrn_reflns_av_R_equivalents 0.020
_diffrn_reflns_limit_h_max 11
_diffrn_reflns_limit_h_min -11
_diffrn_reflns_limit_k_max 13
_diffrn_reflns_limit_k_min 0
_diffrn_reflns_limit_l_max 21
_diffrn_reflns_limit_l_min 0
_diffrn_reflns_number 3628
_diffrn_reflns_theta_max 45
_diffrn_standards_decay_% .0
_diffrn_standards_interval_time 60
_diffrn_standards_number 3
_exptl_absorpt_coefficient_mu 1.12
_exptl_absorpt_correction_T_max 0.999
_exptl_absorpt_correction_T_min 0.617
_exptl_absorpt_correction_type empirical
_exptl_crystal_colour orange
_exptl_crystal_density_diffrn 1.70
_exptl_crystal_description plate
_exptl_crystal_size_max 0.60
_exptl_crystal_size_mid 0.25
_exptl_crystal_size_min 0.10
_refine_diff_density_max 0.920
_refine_diff_density_min -0.650
_refine_ls_goodness_of_fit_obs 4.67
_refine_ls_hydrogen_treatment noref
_refine_ls_number_parameters 253
_refine_ls_number_reflns 2546
_refine_ls_R_factor_obs 0.058
_refine_ls_shift/esd_max 0.001
_refine_ls_structure_factor_coef F
_refine_ls_weighting_details 'w = 1/[\s^2^(F~o~) + 0.00003F~o~^2^]'
_refine_ls_weighting_scheme calc
_refine_ls_wR_factor_obs 0.062
_reflns_number_observed 2546
_reflns_number_total 3414
_reflns_observed_criterion I>2.5\s(I)
_cod_data_source_file st1085.cif
_cod_data_source_block st1085a
_cod_depositor_comments
;
 Adding the _atom_site_type_symbol data item.

 Antanas Vaitkus,
 2017-01-26

The following automatic conversions were performed:

'_refine_ls_weighting_scheme' value '1/[\s^2^(F~o~) +
0.00003F~o~^2^]' was changed to 'calc'. New tag
'_refine_ls_weighting_details' was created. The value of the new tag
was set to 'w = 1/[\s^2^(F~o~) + 0.00003F~o~^2^]'.

Automatic conversion script
Id: cif_fix_values 3143 2015-03-26 13:38:13Z robertas 
;
_cod_original_cell_volume 1942(6)
_cod_original_sg_symbol_H-M 'P 21/c'
_cod_original_formula_sum 'C18 H15 F6 Fe1 P1 S2'
_cod_database_code 2010347

loop_
_atom_site_label
_atom_site_type_symbol
_atom_site_fract_x
_atom_site_fract_y
_atom_site_fract_z
Fe Fe .69952(9) .28037(7) .10904(4)
P P .91388(17) .76922(16) .07795(9)
F1 F .9197(4) .8646(3) .1430(2)
F2 F .7737(6) .7202(6) .0907(3)
F3 F .9086(6) .6760(5) .0138(3)
F4 F 1.0625(6) .8073(7) .0703(4)
F5 F .8435(9) .8555(5) .0196(3)
F6 F .9883(8) .6831(5) .1409(3)
S5 S .60656(18) -.01335(14) .14914(10)
S10 S .63785(18) .17784(16) .28710(8)
C1 C .8262(6) .2895(5) .2175(3)
C2 C .9120(6) .3018(5) .1643(3)
C3 C .8983(6) .2165(6) .1052(4)
C4 C .8028(6) .1226(5) .0999(3)
C4a C .7217(6) .1084(5) .1550(3)
C5a C .4583(6) .0494(5) .1770(3)
C6 C .3260(7) .0121(5) .1392(3)
C7 C .2086(7) .0521(6) .1631(4)
C8 C .2216(7) .1306(6) .2222(4)
C9 C .3522(7) .1724(6) .2577(3)
C9a C .4714(6) .1305(5) .2356(3)
C10a C .7333(6) .1921(5) .2143(3)
C21 C 1.0116(7) .4030(6) .1665(4)
Cp1 C .4895(8) .3040(10) .0657(8)
Cp2 C .5595(15) .2910(10) .0082(6)
Cp3 C .6602(13) .3818(18) .0142(8)
Cp4 C .6430(14) .4476(8) .0767(9)
Cp5 C .5409(13) .3985(12) .1065(5)
H1 H .830 .357 .263
H3 H .966 .224 .063
H4 H .791 .060 .052
H6 H .315 -.049 .090
H7 H .104 .022 .134
H8 H .127 .159 .242
H9 H .362 .240 .303
H21a H .983 .469 .192
H21b H 1.013 .436 .120
H21c H 1.111 .385 .213
HCp1 H .403 .248 .078
HCp2 H .539 .220 -.034
HCp3 H .738 .407 -.019
HCp4 H .696 .528 .105
HCp5 H .501 .429 .157

loop_
_geom_angle_atom_site_label_1
_geom_angle_atom_site_label_2
_geom_angle_atom_site_label_3
_geom_angle
_geom_angle_publ_flag
C4a S5 C5a 102.3(3) yes
C2 C1 C10a 120.9(5) yes
C1 C2 C21 122.1(6) yes
C2 C3 C4 121.5(6) yes
S5 C4a C4 119.4(4) yes
C4 C4a C10a 119.4(5) yes
S5 C5a C9a 122.1(4) yes
C5a C6 C7 119.3(6) yes
C7 C8 C9 120.6(6) yes
S10 C9a C5a 121.9(5) yes
C5a C9a C9 119.8(5) yes
S10 C10a C4a 121.9(4) yes
C9a S10 C10a 101.7(3) yes
C1 C2 C3 117.9(5) yes
C3 C2 C21 119.9(6) yes
C3 C4 C4a 120.1(5) yes
S5 C4a C10a 121.2(4) yes
S5 C5a C6 117.6(5) yes
C6 C5a C9a 120.2(6) yes
C6 C7 C8 120.5(6) yes
C8 C9 C9a 119.5(6) yes
S10 C9a C9 118.2(5) yes
S10 C10a C1 118.0(4) yes
C1 C10a C4a 120.1(5) yes
C1 Fe C2 39.1(2) no
C1 Fe C3 71.2(2) no
C1 Fe C4 85.2(2) no
C1 Fe C4a 71.7(2) no
C1 Fe C10a 39.6(2) no
C1 Fe Cp1 134.3(5) no
C1 Fe Cp2 171.6(3) no
C1 Fe Cp3 137.1(7) no
C1 Fe Cp4 107.2(4) no
C1 Fe Cp5 106.5(3) no
F2 F6 F4 92.2(3) no
Fe C1 C2 71.5(3) no
Fe C1 C10a 71.2(3) no
Fe C1 H1 130.0(4) no
C2 C1 H1 119.6(5) no
C10a C1 H1 119.5(5) no
Fe C2 C1 69.4(3) no
C2 Fe C3 39.7(3) no
C2 Fe C4 72.2(3) no
C2 Fe C4a 84.9(2) no
C2 Fe C10a 71.2(2) no
C2 Fe Cp1 164.8(4) no
C2 Fe Cp2 145.2(6) no
C2 Fe Cp3 109.0(5) no
C2 Fe Cp4 102.0(3) no
C2 Fe Cp5 126.6(4) no
C3 Fe C4 39.5(3) no
C3 Fe C4a 70.9(2) no
C3 Fe C10a 83.9(2) no
C3 Fe Cp1 153.4(5) no
C3 Fe Cp2 116.4(5) no
C3 Fe Cp3 100.5(3) no
C3 Fe Cp4 121.0(5) no
C3 Fe Cp5 159.0(5) no
C4 Fe C4a 39.1(2) no
C4 Fe C10a 71.1(2) no
C4 Fe Cp1 122.9(4) no
C4 Fe Cp2 103.0(3) no
C4 Fe Cp3 115.5(6) no
C4 Fe Cp4 153.0(6) no
C4 Fe Cp5 160.4(5) no
Fe C2 C3 68.9(3) no
Fe C2 C21 131.6(4) no
Fe C3 C2 71.4(3) no
Fe C3 C4 70.1(3) no
Fe C3 H3 133.2(4) no
C2 C3 H3 118.8(6) no
C4 C3 H3 119.6(6) no
Fe C4 C3 70.4(4) no
Fe C4 C4a 71.8(3) no
Fe C4 H4 130.0(4) no
C3 C4 H4 120.3(6) no
C4a C4 H4 119.7(6) no
Fe C4a S5 133.3(3) no
Fe C4a C4 69.0(3) no
Fe C4a C10a 70.3(3) no
C4a Fe C10a 39.2(2) no
C4a Fe Cp1 106.4(3) no
C4a Fe Cp2 113.6(4) no
C4a Fe Cp3 147.1(7) no
C4a Fe Cp4 167.5(6) no
C4a Fe Cp5 129.1(5) no
C10a Fe Cp1 111.1(4) no
C10a Fe Cp2 141.4(5) no
C10a Fe Cp3 173.3(6) no
C10a Fe Cp4 133.2(6) no
C10a Fe Cp5 107.8(3) no
Cp1 Fe Cp2 39.0(6) no
Cp1 Fe Cp3 66.9(5) no
Cp1 Fe Cp4 65.1(4) no
Cp1 Fe Cp5 38.2(6) no
Cp2 Fe Cp3 40.6(8) no
Cp2 Fe Cp4 66.2(4) no
Cp2 Fe Cp5 65.1(4) no
Cp3 Fe Cp4 40.1(8) no
Cp3 Fe Cp5 66.4(5) no
Cp4 Fe Cp5 38.7(7) no
F1 P F2 91.8(3) no
F1 P F3 179.7(3) no
F1 P F4 89.2(3) no
C5a C6 H6 120.3(6) no
C7 C6 H6 120.4(6) no
C6 C7 H7 119.2(7) no
C8 C7 H7 120.3(7) no
C7 C8 H8 119.7(6) no
C9 C8 H8 119.7(6) no
C8 C9 H9 120.7(6) no
C9a C9 H9 119.8(6) no
Fe C10a S10 134.8(3) no
Fe C10a C1 69.3(3) no
Fe C10a C4a 70.5(3) no
C2 C21 H21a 111.3(6) no
F1 P F5 90.8(3) no
F1 P F6 87.1(3) no
F2 P F3 88.5(3) no
F2 P F4 173.9(5) no
F2 P F5 93.0(5) no
F2 P F6 87.4(4) no
F3 P F4 90.5(3) no
F3 P F5 89.0(3) no
F3 P F6 93.1(3) no
F4 P F5 93.0(5) no
F4 P F6 86.6(4) no
F5 P F6 177.9(3) no
P F1 F4 44.56(17) no
P F1 F5 42.88(17) no
P F1 F6 45.87(19) no
F4 F1 F5 60.2(3) no
F4 F1 F6 58.3(3) no
F5 F1 F6 88.8(2) no
P F2 F3 46.28(19) no
P F2 F5 42.8(3) no
P F2 F6 46.7(3) no
F3 F2 F5 58.9(3) no
F3 F2 F6 63.6(3) no
F5 F2 F6 89.5(3) no
C2 C21 H21b 114.8(6) no
C2 C21 H21c 108.8(5) no
H21a C21 H21b 100.5(7) no
H21a C21 H21c 94.2(5) no
H21b C21 H21c 124.2(7) no
Fe Cp1 Cp2 70.0(5) no
Fe Cp1 Cp5 70.5(5) no
Fe Cp1 HCp1 125.9(5) no
Cp2 Cp1 Cp5 108.5(10) no
Cp2 Cp1 HCp1 128.0(14) no
Cp5 Cp1 HCp1 123.6(14) no
Fe Cp2 Cp1 70.9(5) no
Fe Cp2 Cp3 69.5(5) no
Fe Cp2 HCp2 124.5(6) no
Cp1 Cp2 Cp3 108.2(10) no
Cp1 Cp2 HCp2 124.0(16) no
Cp3 Cp2 HCp2 127.8(17) no
Ce Cp3 Cp2 69.9(6) no
Fe Cp3 Cp4 69.8(6) no
Fe Cp3 HCp3 125.1(7) no
Cp2 Cp3 Cp4 104.7(10) no
Cp2 Cp3 HCp3 134.(2) no
Cp4 Cp3 HCp3 121.(2) no
Fe Cp4 Cp3 70.1(6) no
P F3 F2 45.24(18) no
P F3 F5 44.2(2) no
F2 F3 F5 61.4(3) no
P F4 F1 46.24(18) no
P F4 F6 47.0(3) no
F1 F4 F6 60.12(4) no
P F5 F1 46.29(18) no
P F5 F2 44.2(3) no
P F5 F3 46.8(2) no
F1 F5 F2 61.4(2) no
F1 F5 F3 93.1(2) no
F2 F5 F3 59.7(3) no
P F6 F1 47.05(18) no
P F6 F2 45.8(2) no
P F6 F4 46.4(3) no
F1 F6 F2 62.8(3) no
Fe Cp4 Cp5 71.1(5) no
Fe Cp4 HCp4 124.0(6) no
Cp3 Cp4 Cp5 109.0(10) no
Cp3 Cp4 HCp4 133.7(17) no
Cp5 Cp4 HCp4 117.3(17) no
Fe Cp5 Cp1 71.3(5) no
Fe Cp5 Cp4 70.3(6) no
Fe Cp5 HCp5 125.0(6) no
Cp1 Cp5 Cp4 109.6(10) no
Cp1 Cp5 HCp5 122.8(15) no
Cp4 Cp5 HCp5 127.6(14) no
C21 H21a H21b 39.1(4) no
C21 H21a H21c 48.1(4) no
C21 H21b H21a 40.5(5) no
C21 H21c H21a 37.7(4) no
F1 F6 F4 61.6(3) no
H21b H21a H21c 75.903 no

loop_
_geom_bond_atom_site_label_1
_geom_bond_atom_site_label_2
_geom_bond_distance
_geom_bond_publ_flag
Fe C1 2.084(5) yes
Fe C2 2.111(6) yes
Fe C3 2.079(6) yes
Fe C4 2.075(6) yes
Fe C4a 2.111(5) yes
Fe Cp1 2.045(7) yes
Fe Cp2 2.034(7) yes
Fe Cp3 2.029(8) yes
Fe Cp4 2.025(8) yes
Fe Cp5 2.035(7) yes
C7 C8 1.373(11) yes
P F3 1.560(4) yes
P F4 1.542(5) yes
C9 C9a 1.386(9) yes
Cp1 Cp2 1.36(2) yes
Cp2 Cp3 1.41(3) yes
Cp3 Cp4 1.39(3) yes
S10 C9a 1.772(6) yes
S10 C10a 1.766(6) yes
C1 C10a 1.419(8) yes
C2 C3 1.425(10) yes
C2 C21 1.497(9) yes
C3 C4 1.402(9) yes
C3 H3 1.105(6) no
C4 C4a 1.402(9) yes
C4 H4 1.103(6) no
Fe C10a 2.109(5) yes
C4a C10a 1.416(8) yes
C5a C6 1.390(8) yes
C5a C9a 1.386(8) yes
C6 C7 1.378(10) yes
P F1 1.587(4) yes
P F2 1.533(5) yes
C6 H6 1.108(6) no
C7 H7 1.097(6) no
C8 C9 1.380(9) yes
C8 H8 1.106(6) no
P F5 1.494(5) yes
P F6 1.556(5) yes
C9 H9 1.110(6) no
C21 H21a .949(8) no
C21 H21b .921(7) no
C21 H21c 1.157(7) no
Cp1 Cp5 1.335(19) yes
Cp1 HCp1 1.116(9) no
Cp2 HCp2 1.099(8) no
Cp3 HCp3 1.091(10) no
S5 C4a 1.766(6) yes
S5 C5a 1.771(6) yes
Cp4 Cp5 1.34(2) yes
C1 C2 1.403(9) yes
Cp4 HCp4 1.115(10) no
Cp5 HCp5 1.120(9) no
H21a H21b 1.43800(12) no
H21a H21c 1.5496(2) no
F1 F4 2.197(6) no
F1 F5 2.195(6) no
F1 F6 2.165(6) no
F2 F3 2.158(7) no
F2 F5 2.196(9) no
F2 F6 2.135(9) no
F3 F5 2.140(8) no
F4 F6 2.124(10) no
C1 H1 1.113(6) no
